data_2222449
loop_
_publ_author_name
'Bai, Su-Zhen'
'Lou, Xin-Hua'
'Li, Hong-Mei'
'Shi, Hui'

_publ_section_title
;
 <i>N</i>-(9<i>H</i>-Fluoren-9-ylidene)-4-methylaniline
;
_journal_coeditor_code SI2179
_journal_issue 7
_journal_name_full 'Acta Crystallographica Section E'
_journal_page_first o1545
_journal_paper_doi 10.1107/S1600536809020765
_journal_volume 65
_journal_year 2009
_chemical_formula_sum 'C20 H15 N'
_chemical_formula_weight 269.33
_chemical_name_systematic
;
<i>N</i>-(9<i>H</i>-Fluoren-9-ylidene)-4-methylaniline
;
_space_group_IT_number 14
_symmetry_cell_setting monoclinic
_symmetry_space_group_name_Hall '-P 2yn'
_symmetry_space_group_name_H-M 'P 1 21/n 1'
_atom_sites_solution_hydrogens geom
_atom_sites_solution_primary direct
_atom_sites_solution_secondary difmap
_audit_creation_method SHELXL-97
_cell_angle_alpha 90.00
_cell_angle_beta 94.441(2)
_cell_angle_gamma 90.00
_cell_formula_units_Z 4
_cell_length_a 5.6423(10)
_cell_length_b 12.187(2)
_cell_length_c 21.310(4)
_cell_measurement_reflns_used 1911
_cell_measurement_temperature 294(2)
_cell_measurement_theta_max 22.32
_cell_measurement_theta_min 2.54
_cell_volume 1460.9(4)
_computing_cell_refinement 'SAINT (Bruker, 2004)'
_computing_data_collection 'SMART (Bruker, 2004)'
_computing_data_reduction 'SAINT (Bruker, 2004)'
_computing_molecular_graphics 'SHELXTL (Sheldrick, 2008)'
_computing_publication_material 'SHELXTL (Sheldrick, 2008)'
_computing_structure_refinement 'SHELXL97 (Sheldrick, 2008)'
_computing_structure_solution 'SHELXS97 (Sheldrick, 2008)'
_diffrn_ambient_temperature 294(2)
_diffrn_measured_fraction_theta_full 0.999
_diffrn_measured_fraction_theta_max 0.999
_diffrn_measurement_device_type 'Bruker SMART APEX CCD area-detector'
_diffrn_measurement_method 'phi and omega scans'
_diffrn_radiation_monochromator graphite
_diffrn_radiation_source 'fine-focus sealed tube'
_diffrn_radiation_type MoK\a
_diffrn_radiation_wavelength 0.71073
_diffrn_reflns_av_R_equivalents 0.0418
_diffrn_reflns_av_sigmaI/netI 0.0388
_diffrn_reflns_limit_h_max 6
_diffrn_reflns_limit_h_min -6
_diffrn_reflns_limit_k_max 14
_diffrn_reflns_limit_k_min -14
_diffrn_reflns_limit_l_max 25
_diffrn_reflns_limit_l_min -25
_diffrn_reflns_number 10793
_diffrn_reflns_theta_full 25.50
_diffrn_reflns_theta_max 25.50
_diffrn_reflns_theta_min 2.54
_exptl_absorpt_coefficient_mu 0.071
_exptl_absorpt_correction_T_max 0.9936
_exptl_absorpt_correction_T_min 0.9756
_exptl_absorpt_correction_type multi-scan
_exptl_absorpt_process_details '(SADABS; Sheldrick, 1996)'
_exptl_crystal_colour yellow
_exptl_crystal_density_diffrn 1.225
_exptl_crystal_density_method 'not measured'
_exptl_crystal_description block
_exptl_crystal_F_000 568
_exptl_crystal_size_max 0.35
_exptl_crystal_size_mid 0.17
_exptl_crystal_size_min 0.09
_refine_diff_density_max 0.130
_refine_diff_density_min -0.137
_refine_ls_extinction_coef 0.0105(19)
_refine_ls_extinction_expression Fc^*^=kFc[1+0.001xFc^2^\l^3^/sin(2\q)]^-1/4^
_refine_ls_extinction_method SHELXL
_refine_ls_goodness_of_fit_ref 1.005
_refine_ls_hydrogen_treatment constr
_refine_ls_matrix_type full
_refine_ls_number_parameters 192
_refine_ls_number_reflns 2711
_refine_ls_number_restraints 0
_refine_ls_restrained_S_all 1.005
_refine_ls_R_factor_all 0.0765
_refine_ls_R_factor_gt 0.0423
_refine_ls_shift/su_max 0.000
_refine_ls_shift/su_mean 0.000
_refine_ls_structure_factor_coef Fsqd
_refine_ls_weighting_details 'w=1/[\s^2^(Fo^2^)+(0.0520P)^2^+0.1725P] where P=(Fo^2^+2Fc^2^)/3'
_refine_ls_weighting_scheme calc
_refine_ls_wR_factor_gt 0.0972
_refine_ls_wR_factor_ref 0.1147
_reflns_number_gt 1779
_reflns_number_total 2711
_reflns_threshold_expression >2sigma(I)
_cod_data_source_file si2179.cif
_cod_data_source_block I
_cod_depositor_comments
;
The following automatic conversions were performed:
'_symmetry_cell_setting' value 'Monoclinic' changed to 'monoclinic'
according to '/home/saulius/struct/CIF-dictionaries/cif_core.dic'
dictionary named 'cif_core.dic' version 2.4.1 from 2010-06-29.

Automatic conversion script
Id: cif_fix_enum 1527 2010-12-29 10:47:43Z saulius 

The following automatic conversions were performed:

'_symmetry_cell_setting' value 'Monoclinic' changed to 'monoclinic'
according to /home/saulius/struct/CIF-dictionaries/cif_core.dic
dictionary named 'cif_core.dic' version 2.4.1 from 2010-06-29.

Automatic conversion script
Id: cif_fix_values 1715 2011-07-08 13:25:40Z adriana 
;
_cod_original_cell_volume 1460.9(5)
_cod_original_sg_symbol_H-M 'P 21/n'
_cod_database_code 2222449
_cod_database_fobs_code 2222449

loop_
_symmetry_equiv_pos_as_xyz
'x, y, z'
'-x+1/2, y+1/2, -z+1/2'
'-x, -y, -z'
'x-1/2, -y-1/2, z-1/2'

loop_
_atom_site_type_symbol
_atom_site_label
_atom_site_fract_x
_atom_site_fract_y
_atom_site_fract_z
_atom_site_U_iso_or_equiv
_atom_site_adp_type
_atom_site_calc_flag
_atom_site_refinement_flags
_atom_site_occupancy
_atom_site_disorder_assembly
_atom_site_disorder_group
C C1 0.0001(3) 0.30235(15) 0.13059(9) 0.0507(5) Uani d . 1 . .
H H1 -0.0938 0.3086 0.0929 0.061 Uiso calc R 1 . .
C C2 -0.0545(4) 0.36053(16) 0.18339(10) 0.0582(5) Uani d . 1 . .
H H2 -0.1869 0.4062 0.1810 0.070 Uiso calc R 1 . .
C C3 0.0836(4) 0.35188(16) 0.23918(10) 0.0604(5) Uani d . 1 . .
H H3 0.0452 0.3931 0.2737 0.072 Uiso calc R 1 . .
C C4 0.2787(3) 0.28289(15) 0.24478(9) 0.0544(5) Uani d . 1 . .
H H4 0.3701 0.2762 0.2828 0.065 Uiso calc R 1 . .
C C5 0.3348(3) 0.22414(13) 0.19248(8) 0.0435(4) Uani d . 1 . .
C C6 0.5230(3) 0.14217(13) 0.18583(8) 0.0433(4) Uani d . 1 . .
C C7 0.7076(3) 0.10822(14) 0.22712(9) 0.0508(5) Uani d . 1 . .
H H7 0.7270 0.1372 0.2676 0.061 Uiso calc R 1 . .
C C8 0.8643(3) 0.03010(15) 0.20743(9) 0.0549(5) Uani d . 1 . .
H H8 0.9901 0.0065 0.2349 0.066 Uiso calc R 1 . .
C C9 0.8350(3) -0.01288(16) 0.14735(9) 0.0557(5) Uani d . 1 . .
H H9 0.9409 -0.0657 0.1350 0.067 Uiso calc R 1 . .
C C10 0.6513(3) 0.02124(14) 0.10530(9) 0.0506(5) Uani d . 1 . .
H H10 0.6328 -0.0077 0.0648 0.061 Uiso calc R 1 . .
C C11 0.4954(3) 0.09953(13) 0.12487(8) 0.0432(4) Uani d . 1 . .
C C12 0.2980(3) 0.15766(13) 0.08907(8) 0.0440(4) Uani d . 1 . .
C C13 0.1986(3) 0.23442(13) 0.13519(8) 0.0428(4) Uani d . 1 . .
C C14 0.0834(3) 0.21043(15) -0.00479(8) 0.0481(5) Uani d . 1 . .
C C15 -0.1301(3) 0.17101(16) -0.03143(9) 0.0544(5) Uani d . 1 . .
H H15 -0.1735 0.0986 -0.0246 0.065 Uiso calc R 1 . .
C C16 -0.2793(4) 0.23849(16) -0.06821(9) 0.0598(5) Uani d . 1 . .
H H16 -0.4241 0.2110 -0.0852 0.072 Uiso calc R 1 . .
C C17 -0.2197(4) 0.34635(17) -0.08065(9) 0.0579(5) Uani d . 1 . .
C C18 -0.0037(4) 0.38372(16) -0.05457(9) 0.0612(5) Uani d . 1 . .
H H18 0.0417 0.4554 -0.0625 0.073 Uiso calc R 1 . .
C C19 0.1475(4) 0.31784(16) -0.01699(9) 0.0592(5) Uani d . 1 . .
H H19 0.2921 0.3454 0.0001 0.071 Uiso calc R 1 . .
C C20 -0.3829(4) 0.4195(2) -0.12150(12) 0.0880(8) Uani d . 1 . .
H H20A -0.3234 0.4263 -0.1623 0.132 Uiso calc R 1 . .
H H20B -0.3899 0.4907 -0.1024 0.132 Uiso calc R 1 . .
H H20C -0.5393 0.3880 -0.1257 0.132 Uiso calc R 1 . .
N N1 0.2459(3) 0.14086(12) 0.03045(7) 0.0521(4) Uani d . 1 . .

loop_
_atom_site_aniso_label
_atom_site_aniso_U_11
_atom_site_aniso_U_22
_atom_site_aniso_U_33
_atom_site_aniso_U_12
_atom_site_aniso_U_13
_atom_site_aniso_U_23
C1 0.0542(11) 0.0462(10) 0.0518(11) 0.0015(9) 0.0048(9) 0.0011(9)
C2 0.0594(12) 0.0508(11) 0.0659(14) 0.0066(9) 0.0144(11) -0.0045(10)
C3 0.0717(14) 0.0513(12) 0.0600(13) 0.0007(10) 0.0164(11) -0.0119(10)
C4 0.0629(12) 0.0494(11) 0.0507(11) -0.0054(9) 0.0037(9) -0.0071(9)
C5 0.0486(10) 0.0379(9) 0.0443(10) -0.0061(8) 0.0062(8) -0.0038(8)
C6 0.0477(10) 0.0395(9) 0.0429(10) -0.0065(8) 0.0040(8) 0.0014(8)
C7 0.0565(11) 0.0494(11) 0.0457(11) -0.0039(9) -0.0005(9) 0.0003(9)
C8 0.0497(11) 0.0555(12) 0.0587(13) 0.0015(9) -0.0008(10) 0.0083(10)
C9 0.0585(12) 0.0521(11) 0.0578(13) 0.0085(9) 0.0123(10) 0.0071(10)
C10 0.0630(12) 0.0441(10) 0.0455(11) 0.0034(9) 0.0102(9) 0.0023(8)
C11 0.0497(10) 0.0365(9) 0.0438(10) -0.0017(8) 0.0053(8) 0.0022(8)
C12 0.0509(11) 0.0381(9) 0.0434(11) -0.0027(8) 0.0064(8) 0.0007(8)
C13 0.0494(10) 0.0350(9) 0.0446(10) -0.0043(8) 0.0075(8) -0.0004(8)
C14 0.0591(12) 0.0486(10) 0.0366(10) 0.0046(9) 0.0029(9) -0.0027(8)
C15 0.0632(12) 0.0498(11) 0.0502(11) -0.0031(10) 0.0038(10) 0.0021(9)
C16 0.0562(12) 0.0647(13) 0.0572(12) -0.0059(10) -0.0030(10) 0.0009(10)
C17 0.0627(13) 0.0626(13) 0.0478(11) 0.0034(10) 0.0006(10) 0.0082(10)
C18 0.0700(14) 0.0521(12) 0.0610(13) -0.0019(10) 0.0020(11) 0.0089(10)
C19 0.0609(12) 0.0554(12) 0.0597(13) -0.0027(10) -0.0046(10) 0.0022(10)
C20 0.0844(17) 0.0904(18) 0.0862(18) 0.0081(14) -0.0126(14) 0.0261(14)
N1 0.0638(10) 0.0489(9) 0.0431(9) 0.0066(8) 0.0002(8) -0.0012(7)

loop_
_atom_type_symbol
_atom_type_description
_atom_type_scat_dispersion_real
_atom_type_scat_dispersion_imag
_atom_type_scat_source
C C 0.0033 0.0016 'International Tables Vol C Tables 4.2.6.8 and 6.1.1.4'
H H 0.0000 0.0000 'International Tables Vol C Tables 4.2.6.8 and 6.1.1.4'
N N 0.0061 0.0033 'International Tables Vol C Tables 4.2.6.8 and 6.1.1.4'

loop_
_geom_angle_atom_site_label_1
_geom_angle_atom_site_label_2
_geom_angle_atom_site_label_3
_geom_angle_site_symmetry_1
_geom_angle_site_symmetry_3
_geom_angle
_geom_angle_publ_flag
C2 C1 C13 . . 118.45(18) ?
C2 C1 H1 . . 120.8 ?
C13 C1 H1 . . 120.8 ?
C3 C2 C1 . . 121.13(18) ?
C3 C2 H2 . . 119.4 ?
C1 C2 H2 . . 119.4 ?
C2 C3 C4 . . 121.03(18) ?
C2 C3 H3 . . 119.5 ?
C4 C3 H3 . . 119.5 ?
C5 C4 C3 . . 118.41(18) ?
C5 C4 H4 . . 120.8 ?
C3 C4 H4 . . 120.8 ?
C4 C5 C13 . . 120.91(17) ?
C4 C5 C6 . . 129.85(17) ?
C13 C5 C6 . . 109.18(15) ?
C7 C6 C11 . . 120.53(16) ?
C7 C6 C5 . . 131.23(16) ?
C11 C6 C5 . . 108.22(15) ?
C6 C7 C8 . . 118.85(18) ?
C6 C7 H7 . . 120.6 ?
C8 C7 H7 . . 120.6 ?
C9 C8 C7 . . 120.51(18) ?
C9 C8 H8 . . 119.7 ?
C7 C8 H8 . . 119.7 ?
C10 C9 C8 . . 121.14(18) ?
C10 C9 H9 . . 119.4 ?
C8 C9 H9 . . 119.4 ?
C9 C10 C11 . . 118.36(17) ?
C9 C10 H10 . . 120.8 ?
C11 C10 H10 . . 120.8 ?
C10 C11 C6 . . 120.60(17) ?
C10 C11 C12 . . 130.17(16) ?
C6 C11 C12 . . 109.05(15) ?
N1 C12 C11 . . 122.27(16) ?
N1 C12 C13 . . 132.28(16) ?
C11 C12 C13 . . 105.42(14) ?
C1 C13 C5 . . 120.05(16) ?
C1 C13 C12 . . 131.81(16) ?
C5 C13 C12 . . 108.00(15) ?
C15 C14 C19 . . 118.94(17) ?
C15 C14 N1 . . 121.18(17) ?
C19 C14 N1 . . 119.68(17) ?
C16 C15 C14 . . 120.18(18) ?
C16 C15 H15 . . 119.9 ?
C14 C15 H15 . . 119.9 ?
C15 C16 C17 . . 121.85(19) ?
C15 C16 H16 . . 119.1 ?
C17 C16 H16 . . 119.1 ?
C18 C17 C16 . . 117.14(18) ?
C18 C17 C20 . . 121.3(2) ?
C16 C17 C20 . . 121.6(2) ?
C17 C18 C19 . . 121.97(19) ?
C17 C18 H18 . . 119.0 ?
C19 C18 H18 . . 119.0 ?
C18 C19 C14 . . 119.90(18) ?
C18 C19 H19 . . 120.1 ?
C14 C19 H19 . . 120.1 ?
C17 C20 H20A . . 109.5 ?
C17 C20 H20B . . 109.5 ?
H20A C20 H20B . . 109.5 ?
C17 C20 H20C . . 109.5 ?
H20A C20 H20C . . 109.5 ?
H20B C20 H20C . . 109.5 ?
C12 N1 C14 . . 120.76(15) ?

loop_
_geom_bond_atom_site_label_1
_geom_bond_atom_site_label_2
_geom_bond_site_symmetry_2
_geom_bond_distance
_geom_bond_publ_flag
C1 C2 . 1.385(3) ?
C1 C13 . 1.390(2) ?
C1 H1 . 0.9300 ?
C2 C3 . 1.374(3) ?
C2 H2 . 0.9300 ?
C3 C4 . 1.383(3) ?
C3 H3 . 0.9300 ?
C4 C5 . 1.382(2) ?
C4 H4 . 0.9300 ?
C5 C13 . 1.397(2) ?
C5 C6 . 1.473(2) ?
C6 C7 . 1.374(2) ?
C6 C11 . 1.397(2) ?
C7 C8 . 1.386(3) ?
C7 H7 . 0.9300 ?
C8 C9 . 1.381(3) ?
C8 H8 . 0.9300 ?
C9 C10 . 1.381(2) ?
C9 H9 . 0.9300 ?
C10 C11 . 1.384(2) ?
C10 H10 . 0.9300 ?
C11 C12 . 1.481(2) ?
C12 N1 . 1.278(2) ?
C12 C13 . 1.497(2) ?
C14 C15 . 1.378(2) ?
C14 C19 . 1.388(3) ?
C14 N1 . 1.420(2) ?
C15 C16 . 1.378(3) ?
C15 H15 . 0.9300 ?
C16 C17 . 1.387(3) ?
C16 H16 . 0.9300 ?
C17 C18 . 1.377(3) ?
C17 C20 . 1.509(3) ?
C18 C19 . 1.381(3) ?
C18 H18 . 0.9300 ?
C19 H19 . 0.9300 ?
C20 H20A . 0.9600 ?
C20 H20B . 0.9600 ?
C20 H20C . 0.9600 ?

loop_
_geom_torsion_atom_site_label_1
_geom_torsion_atom_site_label_2
_geom_torsion_atom_site_label_3
_geom_torsion_atom_site_label_4
_geom_torsion_site_symmetry_1
_geom_torsion_site_symmetry_2
_geom_torsion_site_symmetry_3
_geom_torsion_site_symmetry_4
_geom_torsion
_geom_torsion_publ_flag
C13 C1 C2 C3 . . . . 0.1(3) ?
C1 C2 C3 C4 . . . . -1.4(3) ?
C2 C3 C4 C5 . . . . 1.2(3) ?
C3 C4 C5 C13 . . . . 0.3(3) ?
C3 C4 C5 C6 . . . . -176.88(17) ?
C4 C5 C6 C7 . . . . -6.8(3) ?
C13 C5 C6 C7 . . . . 175.76(17) ?
C4 C5 C6 C11 . . . . 175.26(18) ?
C13 C5 C6 C11 . . . . -2.18(18) ?
C11 C6 C7 C8 . . . . -0.7(3) ?
C5 C6 C7 C8 . . . . -178.41(17) ?
C6 C7 C8 C9 . . . . -0.1(3) ?
C7 C8 C9 C10 . . . . 0.6(3) ?
C8 C9 C10 C11 . . . . -0.3(3) ?
C9 C10 C11 C6 . . . . -0.4(3) ?
C9 C10 C11 C12 . . . . 174.14(17) ?
C7 C6 C11 C10 . . . . 1.0(3) ?
C5 C6 C11 C10 . . . . 179.15(15) ?
C7 C6 C11 C12 . . . . -174.66(15) ?
C5 C6 C11 C12 . . . . 3.53(18) ?
C10 C11 C12 N1 . . . . -0.5(3) ?
C6 C11 C12 N1 . . . . 174.52(16) ?
C10 C11 C12 C13 . . . . -178.57(17) ?
C6 C11 C12 C13 . . . . -3.52(18) ?
C2 C1 C13 C5 . . . . 1.4(3) ?
C2 C1 C13 C12 . . . . 176.50(17) ?
C4 C5 C13 C1 . . . . -1.6(3) ?
C6 C5 C13 C1 . . . . 176.08(15) ?
C4 C5 C13 C12 . . . . -177.78(15) ?
C6 C5 C13 C12 . . . . -0.07(18) ?
N1 C12 C13 C1 . . . . 8.8(3) ?
C11 C12 C13 C1 . . . . -173.40(17) ?
N1 C12 C13 C5 . . . . -175.62(18) ?
C11 C12 C13 C5 . . . . 2.14(17) ?
C19 C14 C15 C16 . . . . -1.7(3) ?
N1 C14 C15 C16 . . . . -176.54(17) ?
C14 C15 C16 C17 . . . . 1.2(3) ?
C15 C16 C17 C18 . . . . 0.0(3) ?
C15 C16 C17 C20 . . . . 179.4(2) ?
C16 C17 C18 C19 . . . . -0.7(3) ?
C20 C17 C18 C19 . . . . 179.9(2) ?
C17 C18 C19 C14 . . . . 0.2(3) ?
C15 C14 C19 C18 . . . . 1.0(3) ?
N1 C14 C19 C18 . . . . 175.92(17) ?
C11 C12 N1 C14 . . . . -169.33(16) ?
C13 C12 N1 C14 . . . . 8.1(3) ?
C15 C14 N1 C12 . . . . -115.92(19) ?
C19 C14 N1 C12 . . . . 69.2(2) ?

loop_
_cod_related_entry_id
_cod_related_entry_database
_cod_related_entry_code
1 ChemSpider 13006998
